data_4317365
loop_
_publ_author_name
'Agata Bia\/lo\'nska'
'Andrew Ozarowski'
'Robert Bronisz'
'Kamilla Darowska'
'Krzysztof Drabent'
'Joachim Kusz'
'Mi\/losz Siczek'
'Marek Weselski'
'Maciej Zubko'

_publ_contact_author_address
;
Faculity of Chemistry
University of Wroc\/law
F.Joliot-Curie 14
50-383 Wroc\/law
Poland
;
_publ_contact_author_email bron@wchuwr.pl
_publ_contact_author_name 'Robert Bronisz'
_publ_section_title
;
 Nitrile-Rich Coordination Polymer
 ^1^~\\infty~{[Fe(CH~3~CN)~4~(pyrazine)](ClO~4~)~2~} Exhibiting a HS
 \\leftarrow\\rightarrow LS Transition
;
_journal_name_full 'Inorganic Chemistry'
_journal_page_first 11267
_journal_page_last 11269
_journal_paper_doi 10.1021/ic102040y
_journal_volume 49
_journal_year 2010
_chemical_formula_moiety 'C12 H16 Fe N6, 2(Cl O4)'
_chemical_formula_sum 'C12 H16 Cl2 Fe N6 O8'
_chemical_formula_weight 499.06
_chemical_name_systematic
;
 ?
;
_space_group_IT_number 56
_symmetry_cell_setting orthorhombic
_symmetry_space_group_name_Hall '-P 2ab 2ac'
_symmetry_space_group_name_H-M 'P c c n'
_atom_sites_solution_hydrogens geom
_atom_sites_solution_primary direct
_atom_sites_solution_secondary difmap
_audit_creation_method SHELXL-97
_cell_angle_alpha 90.00
_cell_angle_beta 90.00
_cell_angle_gamma 90.00
_cell_formula_units_Z 4
_cell_length_a 11.7598(2)
_cell_length_b 11.9363(2)
_cell_length_c 13.9234(3)
_cell_measurement_reflns_used 5134
_cell_measurement_temperature 127(1)
_cell_measurement_theta_max 34.4783
_cell_measurement_theta_min 2.4247
_cell_volume 1954.41(6)
_computing_structure_refinement 'SHELXL-97 (Sheldrick, 1997)'
_diffrn_ambient_temperature 127(1)
_diffrn_detector_area_resol_mean 16.0328
_diffrn_measured_fraction_theta_full 0.999
_diffrn_measured_fraction_theta_max 0.949
_diffrn_measurement_device_type
;
Oxford Diffraction Diffractometer with Sapphire3 detector
;
_diffrn_measurement_method '\w - scan'
_diffrn_radiation_monochromator graphite
_diffrn_radiation_source 'fine-focus sealed tube'
_diffrn_radiation_type MoK\a
_diffrn_radiation_wavelength 0.71073
_diffrn_reflns_av_R_equivalents 0.0687
_diffrn_reflns_av_sigmaI/netI 0.0824
_diffrn_reflns_limit_h_max 17
_diffrn_reflns_limit_h_min -17
_diffrn_reflns_limit_k_max 19
_diffrn_reflns_limit_k_min -16
_diffrn_reflns_limit_l_max 21
_diffrn_reflns_limit_l_min -21
_diffrn_reflns_number 21495
_diffrn_reflns_theta_full 25.00
_diffrn_reflns_theta_max 34.57
_diffrn_reflns_theta_min 2.43
_exptl_absorpt_coefficient_mu 1.099
_exptl_absorpt_correction_T_max 0.9075
_exptl_absorpt_correction_T_min 0.7861
_exptl_absorpt_correction_type multi-scan
_exptl_absorpt_process_details
;
CrysAlis RED, Oxford Diffraction Ltd.,
Version 1.171.32.29
Empirical absorption correction using spherical harmonics,
 implemented in SCALE3 ABSPACK scaling algorithm.
;
_exptl_crystal_colour yellow
_exptl_crystal_density_diffrn 1.696
_exptl_crystal_density_method 'not measured'
_exptl_crystal_description polyhedron
_exptl_crystal_F_000 1016
_exptl_crystal_size_max 0.23
_exptl_crystal_size_mid 0.11
_exptl_crystal_size_min 0.09
_refine_diff_density_max 1.991
_refine_diff_density_min -0.721
_refine_diff_density_rms 0.108
_refine_ls_extinction_method none
_refine_ls_goodness_of_fit_ref 1.149
_refine_ls_hydrogen_treatment constr
_refine_ls_matrix_type full
_refine_ls_number_parameters 135
_refine_ls_number_reflns 3958
_refine_ls_number_restraints 0
_refine_ls_restrained_S_all 1.149
_refine_ls_R_factor_all 0.1051
_refine_ls_R_factor_gt 0.0527
_refine_ls_shift/su_max 0.000
_refine_ls_shift/su_mean 0.000
_refine_ls_structure_factor_coef Fsqd
_refine_ls_weighting_details 'calc w=1/[\s^2^(Fo^2^)+(0.0394P)^2^+0.0000P] where P=(Fo^2^+2Fc^2^)/3'
_refine_ls_weighting_scheme calc
_refine_ls_wR_factor_gt 0.1094
_refine_ls_wR_factor_ref 0.1155
_reflns_number_gt 2284
_reflns_number_total 3958
_reflns_threshold_expression >2sigma(I)
_cod_data_source_file ic102040y_si_002_2.cif
_cod_data_source_block Temperature_127K
_cod_database_code 4317365

loop_
_symmetry_equiv_pos_as_xyz
'x, y, z'
'-x+1/2, -y+1/2, z'
'-x, y+1/2, -z+1/2'
'x+1/2, -y, -z+1/2'
'-x, -y, -z'
'x-1/2, y-1/2, -z'
'x, -y-1/2, z-1/2'
'-x-1/2, y, z-1/2'

loop_
_atom_site_label
_atom_site_type_symbol
_atom_site_fract_x
_atom_site_fract_y
_atom_site_fract_z
_atom_site_U_iso_or_equiv
_atom_site_adp_type
_atom_site_occupancy
_atom_site_symmetry_multiplicity
_atom_site_calc_flag
_atom_site_refinement_flags
_atom_site_disorder_assembly
_atom_site_disorder_group
Fe1 Fe 0.7500 0.7500 0.04093(3) 0.01103(11) Uani 1 2 d S . .
N1 N 0.90901(19) 0.68138(17) 0.04305(15) 0.0211(4) Uani 1 1 d . . .
N2 N 0.67989(18) 0.59305(18) 0.04687(14) 0.0196(4) Uani 1 1 d . . .
N3 N 0.7500 0.7500 0.18997(19) 0.0159(5) Uani 1 2 d S . .
N4 N 0.7500 0.7500 0.39162(19) 0.0164(5) Uani 1 2 d S . .
C1 C 0.9994(2) 0.6506(2) 0.0552(2) 0.0243(6) Uani 1 1 d . . .
C2 C 1.1157(3) 0.6129(3) 0.0705(3) 0.0427(8) Uani 1 1 d . . .
H2A H 1.1497 0.5919 0.0088 0.064 Uiso 1 1 calc R . .
H2B H 1.1156 0.5479 0.1135 0.064 Uiso 1 1 calc R . .
H2C H 1.1602 0.6736 0.0996 0.064 Uiso 1 1 calc R . .
C3 C 0.6434(2) 0.5064(2) 0.06238(17) 0.0191(5) Uani 1 1 d . . .
C4 C 0.5980(3) 0.3953(2) 0.0823(2) 0.0311(7) Uani 1 1 d . . .
H4A H 0.5591 0.3667 0.0251 0.047 Uiso 1 1 calc R . .
H4B H 0.5440 0.3998 0.1358 0.047 Uiso 1 1 calc R . .
H4C H 0.6604 0.3447 0.0995 0.047 Uiso 1 1 calc R . .
C5 C 0.7797(2) 0.6592(2) 0.2404(2) 0.0209(5) Uani 1 1 d . A 1
H5 H 0.8022 0.5932 0.2072 0.025 Uiso 1 1 calc R A 1
C6 C 0.7784(2) 0.6592(2) 0.3394(2) 0.0230(6) Uani 1 1 d . A 1
H6 H 0.7985 0.5923 0.3723 0.028 Uiso 1 1 calc R A 1
Cl1 Cl 0.57004(6) 0.12291(5) 0.24972(5) 0.02449(14) Uani 1 1 d . B 1
O1 O 0.6511(2) 0.1119(2) 0.1753(2) 0.0650(9) Uani 1 1 d . B 1
O2 O 0.5187(2) 0.22993(18) 0.24667(19) 0.0537(7) Uani 1 1 d . B 1
O3 O 0.4857(3) 0.0387(3) 0.2353(2) 0.0738(9) Uani 1 1 d . B 1
O4 O 0.6183(2) 0.1029(2) 0.34168(17) 0.0528(7) Uani 1 1 d . B 1

loop_
_atom_site_aniso_label
_atom_site_aniso_U_11
_atom_site_aniso_U_22
_atom_site_aniso_U_33
_atom_site_aniso_U_23
_atom_site_aniso_U_13
_atom_site_aniso_U_12
Fe1 0.01165(19) 0.01160(19) 0.00985(18) 0.000 0.000 0.0003(2)
N1 0.0268(11) 0.0206(10) 0.0160(10) -0.0011(9) 0.0014(10) -0.0072(9)
N2 0.0201(10) 0.0265(11) 0.0120(9) 0.0004(9) 0.0014(8) 0.0058(9)
N3 0.0124(12) 0.0140(12) 0.0214(15) 0.000 0.000 0.0000(13)
N4 0.0168(13) 0.0139(12) 0.0185(14) 0.000 0.000 -0.0003(14)
C1 0.0293(15) 0.0197(12) 0.0239(14) -0.0025(10) 0.0088(11) -0.0042(11)
C2 0.0319(18) 0.0380(18) 0.058(2) 0.0013(16) 0.0135(15) 0.0083(14)
C3 0.0168(12) 0.0282(13) 0.0123(11) -0.0013(10) -0.0002(9) 0.0033(10)
C4 0.0314(16) 0.0263(15) 0.0356(16) 0.0016(13) -0.0059(13) -0.0070(12)
C5 0.0236(13) 0.0142(11) 0.0248(13) -0.0035(10) -0.0070(10) 0.0022(9)
C6 0.0288(15) 0.0143(11) 0.0259(14) -0.0009(10) -0.0094(11) 0.0048(9)
Cl1 0.0268(3) 0.0220(3) 0.0247(3) 0.0024(3) 0.0050(3) 0.0033(3)
O1 0.077(2) 0.0540(15) 0.0638(18) 0.0142(13) 0.0512(16) 0.0268(14)
O2 0.0767(19) 0.0340(13) 0.0503(14) 0.0133(11) 0.0200(14) 0.0291(12)
O3 0.075(2) 0.0734(19) 0.073(2) 0.0025(17) -0.0098(17) -0.0453(16)
O4 0.0656(17) 0.0548(15) 0.0378(13) 0.0057(12) -0.0190(13) 0.0086(13)

loop_
_atom_type_symbol
_atom_type_description
_atom_type_scat_dispersion_real
_atom_type_scat_dispersion_imag
_atom_type_scat_source
C C 0.0033 0.0016 'International Tables Vol C Tables 4.2.6.8 and 6.1.1.4'
H H 0.0000 0.0000 'International Tables Vol C Tables 4.2.6.8 and 6.1.1.4'
Cl Cl 0.1484 0.1585 'International Tables Vol C Tables 4.2.6.8 and 6.1.1.4'
N N 0.0061 0.0033 'International Tables Vol C Tables 4.2.6.8 and 6.1.1.4'
O O 0.0106 0.0060 'International Tables Vol C Tables 4.2.6.8 and 6.1.1.4'
Fe Fe 0.3463 0.8444 'International Tables Vol C Tables 4.2.6.8 and 6.1.1.4'

loop_
_geom_angle_atom_site_label_1
_geom_angle_atom_site_label_2
_geom_angle_atom_site_label_3
_geom_angle
_geom_angle_site_symmetry_1
_geom_angle_site_symmetry_3
_geom_angle_publ_flag
N1 Fe1 N1 178.34(12) 2_665 . ?
N1 Fe1 N2 90.06(8) 2_665 2_665 ?
N1 Fe1 N2 89.87(8) . 2_665 ?
N1 Fe1 N2 89.87(8) 2_665 . ?
N1 Fe1 N2 90.06(8) . . ?
N2 Fe1 N2 175.37(11) 2_665 . ?
N1 Fe1 N3 89.17(6) 2_665 . ?
N1 Fe1 N3 89.17(6) . . ?
N2 Fe1 N3 87.69(6) 2_665 . ?
N2 Fe1 N3 87.69(6) . . ?
N1 Fe1 N4 90.83(6) 2_665 7_575 ?
N1 Fe1 N4 90.83(6) . 7_575 ?
N2 Fe1 N4 92.31(6) 2_665 7_575 ?
N2 Fe1 N4 92.31(6) . 7_575 ?
N3 Fe1 N4 180.0 . 7_575 ?
C1 N1 Fe1 171.0(2) . . ?
C3 N2 Fe1 171.3(2) . . ?
C5 N3 C5 116.7(3) 2_665 . ?
C5 N3 Fe1 121.64(15) 2_665 . ?
C5 N3 Fe1 121.64(15) . . ?
C6 N4 C6 114.7(3) . 2_665 ?
C6 N4 Fe1 122.65(15) . 7_576 ?
C6 N4 Fe1 122.65(15) 2_665 7_576 ?
N1 C1 C2 179.2(3) . . ?
C1 C2 H2A 109.5 . . ?
C1 C2 H2B 109.5 . . ?
H2A C2 H2B 109.5 . . ?
C1 C2 H2C 109.5 . . ?
H2A C2 H2C 109.5 . . ?
H2B C2 H2C 109.5 . . ?
N2 C3 C4 179.4(3) . . ?
C3 C4 H4A 109.5 . . ?
C3 C4 H4B 109.5 . . ?
H4A C4 H4B 109.5 . . ?
C3 C4 H4C 109.5 . . ?
H4A C4 H4C 109.5 . . ?
H4B C4 H4C 109.5 . . ?
N3 C5 C6 121.4(2) . . ?
N3 C5 H5 119.3 . . ?
C6 C5 H5 119.3 . . ?
N4 C6 C5 122.8(2) . . ?
N4 C6 H6 118.6 . . ?
C5 C6 H6 118.6 . . ?
O2 Cl1 O1 110.48(15) . . ?
O2 Cl1 O4 110.48(16) . . ?
O1 Cl1 O4 112.05(18) . . ?
O2 Cl1 O3 109.58(19) . . ?
O1 Cl1 O3 107.46(19) . . ?
O4 Cl1 O3 106.64(16) . . ?

loop_
_geom_bond_atom_site_label_1
_geom_bond_atom_site_label_2
_geom_bond_distance
_geom_bond_site_symmetry_2
_geom_bond_publ_flag
Fe1 N1 2.042(2) 2_665 ?
Fe1 N1 2.042(2) . ?
Fe1 N2 2.048(2) 2_665 ?
Fe1 N2 2.048(2) . ?
Fe1 N3 2.075(3) . ?
Fe1 N4 2.079(3) 7_575 ?
N1 C1 1.137(3) . ?
N2 C3 1.140(3) . ?
N3 C5 1.338(3) 2_665 ?
N3 C5 1.338(3) . ?
N4 C6 1.347(3) . ?
N4 C6 1.347(3) 2_665 ?
N4 Fe1 2.079(3) 7_576 ?
C1 C2 1.456(4) . ?
C2 H2A 0.9800 . ?
C2 H2B 0.9800 . ?
C2 H2C 0.9800 . ?
C3 C4 1.456(4) . ?
C4 H4A 0.9800 . ?
C4 H4B 0.9800 . ?
C4 H4C 0.9800 . ?
C5 C6 1.379(4) . ?
C5 H5 0.9500 . ?
C6 H6 0.9500 . ?
Cl1 O2 1.413(2) . ?
Cl1 O1 1.414(2) . ?
Cl1 O4 1.421(2) . ?
Cl1 O3 1.426(2) . ?

loop_
_geom_hbond_atom_site_label_D
_geom_hbond_atom_site_label_H
_geom_hbond_atom_site_label_A
_geom_hbond_distance_DH
_geom_hbond_distance_HA
_geom_hbond_distance_DA
_geom_hbond_angle_DHA
_geom_hbond_site_symmetry_A
C2 H2A O1 0.98 2.58 3.448(5) 148 6_665
C2 H2B O3 0.98 2.32 3.156(4) 143 2_655
C2 H2C O4 0.98 2.86 3.360(4) 113 3_755
C5 H5 O1 0.95 2.55 3.457(3) 160 2_655
C4 H4B O2 0.98 2.57 3.163(4) 119 .
C4 H4B O3 0.98 2.47 3.217(4) 133 3_655
C4 H4C O1 0.98 2.51 3.224(4) 130 2_655
C6 H6 N2 0.95 2.44 3.034(3) 120 8_756
C6 H6 O4 0.95 2.56 3.356(3) 141 2_655
C2 H2C O4 0.98 2.83 3.606(4) 136 4_565
C4 H4A O4 0.98 2.67 3.359(4) 127 7_565

loop_
_geom_torsion_atom_site_label_1
_geom_torsion_atom_site_label_2
_geom_torsion_atom_site_label_3
_geom_torsion_atom_site_label_4
_geom_torsion
_geom_torsion_site_symmetry_1
_geom_torsion_site_symmetry_2
_geom_torsion_site_symmetry_3
_geom_torsion_site_symmetry_4
_geom_torsion_publ_flag
N1 Fe1 N3 C5 -48.47(14) 2_665 . . 2_665 ?
N1 Fe1 N3 C5 131.53(14) . . . 2_665 ?
N2 Fe1 N3 C5 41.63(14) 2_665 . . 2_665 ?
N2 Fe1 N3 C5 -138.37(14) . . . 2_665 ?
N1 Fe1 N3 C5 131.53(14) 2_665 . . . ?
N1 Fe1 N3 C5 -48.47(14) . . . . ?
N2 Fe1 N3 C5 -138.37(14) 2_665 . . . ?
N2 Fe1 N3 C5 41.63(14) . . . . ?
C5 N3 C5 C6 0.70(18) 2_665 . . . ?
Fe1 N3 C5 C6 -179.30(18) . . . . ?
C6 N4 C6 C5 0.72(18) 2_665 . . . ?
Fe1 N4 C6 C5 -179.28(18) 7_576 . . . ?
N3 C5 C6 N4 -1.5(4) . . . . ?
